data_4124994
loop_
_publ_author_name
'Kane, Christopher M.'
'Banisafar, Arash'
'Dougherty, Timothy P.'
'Barbour, Leonard J.'
'Holman, K. Travis'

_publ_section_title
;
 Enclathration and Confinement of Small Gases by the Intrinsically 0D
 Porous Molecular Solid, Me,H,SiMe2.
;
_journal_issue 13
_journal_name_full 'Journal of the American Chemical Society'
_journal_page_first 4377
_journal_page_last 4392
_journal_paper_doi 10.1021/jacs.5b11395
_journal_volume 138
_journal_year 2016
_chemical_formula_moiety 'C40 H48 O8 Si4, 0.79(C H4)'
_chemical_formula_sum 'C40.79 H51.16 O8 Si4'
_chemical_formula_weight 781.81
_space_group_crystal_system monoclinic
_space_group_IT_number 15
_space_group_name_Hall '-C 2yc'
_space_group_name_H-M_alt 'C 1 2/c 1'
_symmetry_space_group_name_Hall '-C 2yc'
_symmetry_space_group_name_H-M 'C 1 2/c 1'
_atom_sites_solution_hydrogens geom
_audit_creation_method SHELXL-2014/7
_cell_angle_alpha 90
_cell_angle_beta 99.7670(10)
_cell_angle_gamma 90
_cell_formula_units_Z 8
_cell_length_a 23.839(2)
_cell_length_b 8.3267(8)
_cell_length_c 42.192(4)
_cell_measurement_reflns_used 8430
_cell_measurement_temperature 100(2)
_cell_measurement_theta_max 27.74
_cell_measurement_theta_min 2.39
_cell_volume 8253.7(13)
_computing_cell_refinement 'SAINT, Bruker 2001'
_computing_data_collection 'SMART (Bruker, 2001)'
_computing_data_reduction SAINT
_computing_molecular_graphics 'X-SEED (Barbour, 2001)'
_computing_publication_material 'X-SEED and POV-RAY'
_computing_structure_refinement 'SHELXL-2014/7 (Sheldrick, 2014)'
_computing_structure_solution 'SHELXS-97 (Sheldrick, 2008)'
_diffrn_ambient_temperature 100(2)
_diffrn_measured_fraction_theta_full 0.999
_diffrn_measured_fraction_theta_max 0.967
_diffrn_measurement_device_type 'Siemens SMART, Bruker APEXII CCD'
_diffrn_measurement_method '\f and \w scans'
_diffrn_radiation_type MoK\a
_diffrn_radiation_wavelength 0.71073
_diffrn_reflns_av_R_equivalents 0.0384
_diffrn_reflns_av_unetI/netI 0.0383
_diffrn_reflns_Laue_measured_fraction_full 0.999
_diffrn_reflns_Laue_measured_fraction_max 0.967
_diffrn_reflns_limit_h_max 31
_diffrn_reflns_limit_h_min -31
_diffrn_reflns_limit_k_max 10
_diffrn_reflns_limit_k_min -10
_diffrn_reflns_limit_l_max 54
_diffrn_reflns_limit_l_min -55
_diffrn_reflns_number 30957
_diffrn_reflns_point_group_measured_fraction_full 0.999
_diffrn_reflns_point_group_measured_fraction_max 0.967
_diffrn_reflns_theta_full 25.000
_diffrn_reflns_theta_max 27.995
_diffrn_reflns_theta_min 1.734
_diffrn_source 'fine-focus sealed tube'
_exptl_absorpt_coefficient_mu 0.194
_exptl_absorpt_correction_type multi-scan
_exptl_absorpt_process_details '(SADABS, Bruker, 2001)'
_exptl_crystal_colour colorless
_exptl_crystal_density_diffrn 1.258
_exptl_crystal_description prism
_exptl_crystal_F_000 3327
_exptl_crystal_size_max 1.770
_exptl_crystal_size_mid 0.640
_exptl_crystal_size_min 0.500
_exptl_transmission_factor_max 0.7457
_exptl_transmission_factor_min 0.6351
_refine_diff_density_max 0.530
_refine_diff_density_min -0.321
_refine_diff_density_rms 0.059
_refine_ls_extinction_method none
_refine_ls_goodness_of_fit_ref 1.048
_refine_ls_hydrogen_treatment constr
_refine_ls_matrix_type full
_refine_ls_number_parameters 490
_refine_ls_number_reflns 9621
_refine_ls_number_restraints 0
_refine_ls_restrained_S_all 1.048
_refine_ls_R_factor_all 0.0573
_refine_ls_R_factor_gt 0.0442
_refine_ls_shift/su_max 0.000
_refine_ls_shift/su_mean 0.000
_refine_ls_structure_factor_coef Fsqd
_refine_ls_weighting_details 'w=1/[\s^2^(Fo^2^)+(0.0586P)^2^+7.0263P] where P=(Fo^2^+2Fc^2^)/3'
_refine_ls_weighting_scheme calc
_refine_ls_wR_factor_gt 0.1112
_refine_ls_wR_factor_ref 0.1174
_reflns_Friedel_coverage 0.000
_reflns_number_gt 7757
_reflns_number_total 9621
_reflns_threshold_expression 'I > 2\s(I)'
_cod_data_source_file ja5b11395_si_028.cif
_cod_data_source_block 1
_cod_depositor_comments 'Adding full bibliography for 4124955--4124994.cif.'
_cod_original_cell_volume 8253.9(14)
_cod_database_code 4124994
_shelx_shelxl_version_number 2014/7
_shelx_space_group_comment
;
The symmetry employed for this shelxl refinement is uniquely defined
by the following loop, which should always be used as a source of
symmetry information in preference to the above space-group names.
They are only intended as comments.
;
_shelx_estimated_absorpt_t_min 0.725
_shelx_estimated_absorpt_t_max 0.909

loop_
_space_group_symop_operation_xyz
'x, y, z'
'-x, y, -z+1/2'
'x+1/2, y+1/2, z'
'-x+1/2, y+1/2, -z+1/2'
'-x, -y, -z'
'x, -y, z-1/2'
'-x+1/2, -y+1/2, -z'
'x+1/2, -y+1/2, z-1/2'

loop_
_atom_site_label
_atom_site_type_symbol
_atom_site_fract_x
_atom_site_fract_y
_atom_site_fract_z
_atom_site_U_iso_or_equiv
_atom_site_adp_type
_atom_site_occupancy
_atom_site_site_symmetry_order
_atom_site_calc_flag
_atom_site_refinement_flags_posn
_atom_site_refinement_flags_adp
_atom_site_refinement_flags_occupancy
Si1 Si 0.41252(2) 0.42148(6) 0.07018(2) 0.01760(11) Uani 1 1 d . . .
Si2 Si 0.38038(2) 0.23083(6) 0.22296(2) 0.02015(12) Uani 1 1 d . . .
Si3 Si 0.11084(2) 0.50730(6) 0.03865(2) 0.02203(12) Uani 1 1 d . . .
Si4 Si 0.08457(2) 0.27588(6) 0.18815(2) 0.02119(12) Uani 1 1 d . . .
O1 O 0.15818(5) 0.42720(14) 0.01922(3) 0.0185(3) Uani 1 1 d . . .
O2 O 0.43900(5) 0.26568(15) 0.09169(3) 0.0183(3) Uani 1 1 d . . .
O3 O 0.04841(5) 0.20321(16) 0.15417(3) 0.0228(3) Uani 1 1 d . . .
O4 O 0.33069(5) 0.10772(15) 0.23128(3) 0.0205(3) Uani 1 1 d . . .
O5 O 0.12802(5) 0.13812(15) 0.20654(3) 0.0208(3) Uani 1 1 d . . .
O6 O 0.41997(5) 0.13895(16) 0.19991(3) 0.0200(3) Uani 1 1 d . . .
O7 O 0.35977(5) 0.36685(15) 0.04185(3) 0.0177(3) Uani 1 1 d . . .
O8 O 0.06565(5) 0.37167(16) 0.04782(3) 0.0218(3) Uani 1 1 d . . .
C9 C 0.19759(7) 0.1759(2) 0.04047(4) 0.0150(3) Uani 1 1 d . . .
C10 C 0.24604(7) 0.0858(2) 0.05133(4) 0.0149(3) Uani 1 1 d . . .
H10 H 0.2416 -0.0215 0.0581 0.018 Uiso 1 1 calc R U .
C11 C 0.22988(7) -0.0855(2) 0.16760(4) 0.0162(3) Uani 1 1 d . . .
H11 H 0.2299 -0.1595 0.1505 0.019 Uiso 1 1 calc R U .
C12 C 0.34914(7) -0.0296(2) 0.12309(4) 0.0151(3) Uani 1 1 d . . .
H12 H 0.3222 -0.1107 0.1153 0.018 Uiso 1 1 calc R U .
C13 C 0.17883(7) 0.0828(2) 0.19879(4) 0.0175(3) Uani 1 1 d . . .
C14 C 0.17786(7) -0.0242(2) 0.17318(4) 0.0166(3) Uani 1 1 d . . .
C15 C 0.42907(7) 0.2056(2) 0.14585(4) 0.0180(3) Uani 1 1 d . . .
C16 C 0.28045(7) 0.0664(2) 0.21103(4) 0.0175(3) Uani 1 1 d . . .
C17 C 0.07119(7) 0.1793(2) 0.12632(4) 0.0188(4) Uani 1 1 d . . .
C18 C 0.11474(7) 0.1330(2) 0.06963(4) 0.0162(3) Uani 1 1 d . . .
C19 C 0.22966(7) 0.1296(2) 0.21818(4) 0.0192(4) Uani 1 1 d . . .
C20 C 0.41237(7) 0.1787(2) 0.11282(4) 0.0164(3) Uani 1 1 d . . .
C21 C 0.28178(7) -0.0422(2) 0.18623(4) 0.0165(3) Uani 1 1 d . . .
C22 C 0.25927(7) 0.4029(2) 0.03306(4) 0.0152(3) Uani 1 1 d . . .
C23 C 0.37202(7) 0.0631(2) 0.10091(4) 0.0153(3) Uani 1 1 d . . .
C24 C 0.26608(8) 0.5744(2) 0.02326(4) 0.0200(4) Uani 1 1 d . . .
H24A H 0.2683 0.6442 0.0421 0.030 Uiso 1 1 calc R U .
H24B H 0.2333 0.6057 0.0071 0.030 Uiso 1 1 calc R U .
H24C H 0.3011 0.5851 0.0141 0.030 Uiso 1 1 calc R U .
C25 C 0.13866(7) 0.1042(2) 0.03904(4) 0.0169(3) Uani 1 1 d . . .
H25A H 0.1126 0.1517 0.0207 0.020 Uiso 1 1 calc R U .
H25B H 0.1405 -0.0129 0.0353 0.020 Uiso 1 1 calc R U .
C26 C 0.30648(7) 0.3051(2) 0.04337(4) 0.0145(3) Uani 1 1 d . . .
C27 C 0.33730(7) -0.1117(2) 0.17917(4) 0.0172(3) Uani 1 1 d . . .
H27A H 0.3644 -0.1229 0.1996 0.021 Uiso 1 1 calc R U .
H27B H 0.3300 -0.2202 0.1698 0.021 Uiso 1 1 calc R U .
C28 C 0.20516(7) 0.3344(2) 0.03159(4) 0.0154(3) Uani 1 1 d . . .
C29 C 0.35221(7) 0.0416(2) 0.06490(4) 0.0158(3) Uani 1 1 d . . .
H29A H 0.3837 0.0699 0.0533 0.019 Uiso 1 1 calc R U .
H29B H 0.3423 -0.0725 0.0603 0.019 Uiso 1 1 calc R U .
C30 C 0.30086(7) 0.1460(2) 0.05269(4) 0.0147(3) Uani 1 1 d . . .
C31 C 0.12274(7) -0.0693(2) 0.15178(4) 0.0175(3) Uani 1 1 d . . .
H31A H 0.0919 -0.0727 0.1648 0.021 Uiso 1 1 calc R U .
H31B H 0.1265 -0.1783 0.1430 0.021 Uiso 1 1 calc R U .
C32 C 0.12742(7) 0.0279(2) 0.09547(4) 0.0162(3) Uani 1 1 d . . .
H32 H 0.1515 -0.0612 0.0935 0.019 Uiso 1 1 calc R U .
C33 C 0.05644(7) 0.2887(2) 0.10095(4) 0.0207(4) Uani 1 1 d . . .
C34 C 0.40351(7) 0.1121(2) 0.16712(4) 0.0174(3) Uani 1 1 d . . .
C35 C 0.07987(7) 0.2638(2) 0.07316(4) 0.0188(4) Uani 1 1 d . . .
C36 C 0.36419(7) -0.0081(2) 0.15617(4) 0.0160(3) Uani 1 1 d . . .
C37 C 0.10635(7) 0.0476(2) 0.12409(4) 0.0172(3) Uani 1 1 d . . .
C38 C 0.42654(8) 0.2702(3) 0.26178(5) 0.0309(5) Uani 1 1 d . . .
H38A H 0.4031 0.3035 0.2776 0.046 Uiso 1 1 calc R U .
H38B H 0.4536 0.3558 0.2591 0.046 Uiso 1 1 calc R U .
H38C H 0.4475 0.1722 0.2693 0.046 Uiso 1 1 calc R U .
C39 C 0.01613(8) 0.4257(3) 0.10346(5) 0.0288(4) Uani 1 1 d . . .
H39A H -0.0076 0.4000 0.1196 0.043 Uiso 1 1 calc R U .
H39B H -0.0083 0.4426 0.0826 0.043 Uiso 1 1 calc R U .
H39C H 0.0380 0.5236 0.1098 0.043 Uiso 1 1 calc R U .
C40 C 0.34746(10) 0.4124(3) 0.20287(6) 0.0383(5) Uani 1 1 d . . .
H40A H 0.3221 0.3819 0.1830 0.058 Uiso 1 1 calc R U .
H40B H 0.3773 0.4840 0.1977 0.058 Uiso 1 1 calc R U .
H40C H 0.3256 0.4680 0.2172 0.058 Uiso 1 1 calc R U .
C41 C 0.12598(9) 0.4537(3) 0.17981(5) 0.0325(5) Uani 1 1 d . . .
H41A H 0.1476 0.4948 0.2000 0.049 Uiso 1 1 calc R U .
H41B H 0.1000 0.5372 0.1696 0.049 Uiso 1 1 calc R U .
H41C H 0.1523 0.4236 0.1653 0.049 Uiso 1 1 calc R U .
C42 C 0.47385(8) 0.3281(3) 0.15830(4) 0.0274(4) Uani 1 1 d . . .
H42A H 0.4555 0.4279 0.1634 0.041 Uiso 1 1 calc R U .
H42B H 0.4974 0.3493 0.1419 0.041 Uiso 1 1 calc R U .
H42C H 0.4978 0.2868 0.1778 0.041 Uiso 1 1 calc R U .
C43 C 0.46939(8) 0.4883(3) 0.04874(5) 0.0308(5) Uani 1 1 d . . .
H43A H 0.4724 0.4133 0.0312 0.046 Uiso 1 1 calc R U .
H43B H 0.5056 0.4914 0.0637 0.046 Uiso 1 1 calc R U .
H43C H 0.4604 0.5958 0.0399 0.046 Uiso 1 1 calc R U .
C44 C 0.03121(9) 0.3091(3) 0.21429(5) 0.0322(5) Uani 1 1 d . . .
H44A H 0.0121 0.2074 0.2174 0.048 Uiso 1 1 calc R U .
H44B H 0.0030 0.3874 0.2042 0.048 Uiso 1 1 calc R U .
H44C H 0.0500 0.3500 0.2352 0.048 Uiso 1 1 calc R U .
C45 C 0.06924(10) 0.6453(3) 0.00978(6) 0.0429(6) Uani 1 1 d . . .
H45A H 0.0493 0.5841 -0.0086 0.064 Uiso 1 1 calc R U .
H45B H 0.0948 0.7233 0.0023 0.064 Uiso 1 1 calc R U .
H45C H 0.0414 0.7021 0.0203 0.064 Uiso 1 1 calc R U .
C46 C 0.38714(10) 0.5709(3) 0.09681(5) 0.0353(5) Uani 1 1 d . . .
H46A H 0.3695 0.6613 0.0839 0.053 Uiso 1 1 calc R U .
H46B H 0.4194 0.6099 0.1125 0.053 Uiso 1 1 calc R U .
H46C H 0.3590 0.5210 0.1082 0.053 Uiso 1 1 calc R U .
C47 C 0.22995(8) 0.2417(2) 0.24621(5) 0.0261(4) Uani 1 1 d . . .
H47A H 0.2400 0.3502 0.2401 0.039 Uiso 1 1 calc R U .
H47B H 0.2580 0.2046 0.2645 0.039 Uiso 1 1 calc R U .
H47C H 0.1921 0.2434 0.2523 0.039 Uiso 1 1 calc R U .
C48 C 0.14794(10) 0.5995(3) 0.07603(6) 0.0380(5) Uani 1 1 d . . .
H48A H 0.1203 0.6556 0.0868 0.057 Uiso 1 1 calc R U .
H48B H 0.1763 0.6763 0.0709 0.057 Uiso 1 1 calc R U .
H48C H 0.1670 0.5158 0.0903 0.057 Uiso 1 1 calc R U .
C49 C 0.24993(14) 0.3234(4) 0.12727(7) 0.0451(7) Uani 0.79 1 d . . P

loop_
_atom_site_aniso_label
_atom_site_aniso_U_11
_atom_site_aniso_U_22
_atom_site_aniso_U_33
_atom_site_aniso_U_23
_atom_site_aniso_U_13
_atom_site_aniso_U_12
Si1 0.0177(2) 0.0173(2) 0.0171(2) 0.00178(18) 0.00082(18) -0.00175(18)
Si2 0.0191(2) 0.0219(3) 0.0186(2) -0.00020(19) 0.00092(19) -0.00178(19)
Si3 0.0208(3) 0.0190(3) 0.0263(3) 0.0049(2) 0.0042(2) 0.0062(2)
Si4 0.0214(3) 0.0233(3) 0.0210(2) -0.0005(2) 0.0098(2) 0.0022(2)
O1 0.0161(6) 0.0186(6) 0.0200(6) 0.0037(5) 0.0004(5) 0.0033(5)
O2 0.0154(6) 0.0226(7) 0.0169(6) 0.0049(5) 0.0027(5) 0.0002(5)
O3 0.0189(6) 0.0285(7) 0.0229(6) -0.0005(5) 0.0088(5) 0.0030(5)
O4 0.0175(6) 0.0268(7) 0.0161(6) -0.0003(5) -0.0001(5) -0.0027(5)
O5 0.0184(6) 0.0251(7) 0.0204(6) -0.0016(5) 0.0078(5) 0.0010(5)
O6 0.0176(6) 0.0282(7) 0.0131(6) 0.0020(5) -0.0009(5) -0.0006(5)
O7 0.0153(6) 0.0196(6) 0.0178(6) 0.0024(5) 0.0016(5) -0.0023(5)
O8 0.0175(6) 0.0248(7) 0.0223(6) 0.0060(5) 0.0010(5) 0.0052(5)
C9 0.0173(8) 0.0173(8) 0.0103(7) -0.0015(6) 0.0021(6) -0.0012(6)
C10 0.0197(8) 0.0133(8) 0.0118(7) -0.0003(6) 0.0027(6) -0.0004(6)
C11 0.0210(8) 0.0145(8) 0.0137(8) 0.0015(6) 0.0043(6) -0.0010(7)
C12 0.0132(8) 0.0127(8) 0.0192(8) 0.0005(6) 0.0024(6) 0.0030(6)
C13 0.0167(8) 0.0185(9) 0.0182(8) 0.0025(7) 0.0061(6) 0.0005(7)
C14 0.0189(8) 0.0160(8) 0.0155(8) 0.0032(6) 0.0041(6) -0.0025(7)
C15 0.0113(8) 0.0213(9) 0.0204(8) 0.0030(7) -0.0004(6) 0.0010(7)
C16 0.0177(8) 0.0197(9) 0.0148(8) 0.0026(7) 0.0017(6) -0.0024(7)
C17 0.0145(8) 0.0233(9) 0.0193(8) -0.0016(7) 0.0046(6) -0.0019(7)
C18 0.0127(8) 0.0176(9) 0.0177(8) -0.0017(7) 0.0005(6) -0.0035(6)
C19 0.0228(9) 0.0198(9) 0.0153(8) 0.0000(7) 0.0040(7) -0.0020(7)
C20 0.0133(8) 0.0186(9) 0.0180(8) 0.0051(7) 0.0046(6) 0.0042(6)
C21 0.0187(8) 0.0164(8) 0.0148(8) 0.0052(6) 0.0036(6) 0.0010(7)
C22 0.0190(8) 0.0139(8) 0.0122(7) -0.0003(6) 0.0017(6) 0.0001(6)
C23 0.0136(8) 0.0164(8) 0.0160(8) 0.0010(6) 0.0030(6) 0.0058(6)
C24 0.0220(9) 0.0156(9) 0.0219(9) 0.0031(7) 0.0023(7) 0.0006(7)
C25 0.0156(8) 0.0168(8) 0.0174(8) 0.0000(6) 0.0004(6) -0.0021(7)
C26 0.0153(8) 0.0174(8) 0.0108(7) -0.0006(6) 0.0019(6) -0.0018(6)
C27 0.0181(8) 0.0167(8) 0.0168(8) 0.0025(6) 0.0027(6) 0.0017(7)
C28 0.0159(8) 0.0176(8) 0.0121(7) -0.0001(6) 0.0004(6) 0.0026(6)
C29 0.0164(8) 0.0150(8) 0.0161(8) 0.0003(6) 0.0034(6) 0.0023(6)
C30 0.0174(8) 0.0163(8) 0.0101(7) -0.0020(6) 0.0018(6) 0.0016(6)
C31 0.0167(8) 0.0171(9) 0.0189(8) 0.0005(7) 0.0040(6) -0.0023(6)
C32 0.0135(8) 0.0146(8) 0.0196(8) -0.0019(6) 0.0005(6) -0.0019(6)
C33 0.0147(8) 0.0219(9) 0.0247(9) 0.0009(7) 0.0015(7) 0.0025(7)
C34 0.0136(8) 0.0241(9) 0.0135(8) 0.0021(7) -0.0003(6) 0.0034(7)
C35 0.0137(8) 0.0206(9) 0.0208(9) 0.0018(7) -0.0004(7) -0.0004(7)
C36 0.0132(8) 0.0163(8) 0.0188(8) 0.0024(6) 0.0032(6) 0.0047(6)
C37 0.0146(8) 0.0174(9) 0.0192(8) -0.0008(7) 0.0012(6) -0.0031(6)
C38 0.0264(10) 0.0419(13) 0.0238(10) -0.0094(9) 0.0027(8) -0.0084(9)
C39 0.0241(10) 0.0322(11) 0.0313(10) 0.0034(8) 0.0081(8) 0.0113(8)
C40 0.0374(12) 0.0299(12) 0.0488(14) 0.0095(10) 0.0105(10) 0.0056(10)
C41 0.0395(12) 0.0270(11) 0.0333(11) -0.0013(9) 0.0129(9) -0.0038(9)
C42 0.0221(9) 0.0378(12) 0.0201(9) 0.0041(8) -0.0027(7) -0.0110(8)
C43 0.0210(9) 0.0391(12) 0.0309(10) 0.0127(9) 0.0008(8) -0.0103(8)
C44 0.0316(11) 0.0403(12) 0.0284(10) -0.0003(9) 0.0160(9) 0.0090(9)
C45 0.0329(12) 0.0406(13) 0.0574(15) 0.0274(12) 0.0136(11) 0.0165(10)
C46 0.0469(13) 0.0271(11) 0.0290(11) -0.0065(9) -0.0021(9) 0.0098(10)
C47 0.0262(10) 0.0308(11) 0.0221(9) -0.0091(8) 0.0062(8) -0.0028(8)
C48 0.0485(13) 0.0260(11) 0.0420(13) -0.0146(9) 0.0150(10) -0.0070(10)
C49 0.0511(18) 0.0444(18) 0.0378(16) -0.0036(14) 0.0020(14) 0.0108(15)

loop_
_atom_type_symbol
_atom_type_description
_atom_type_scat_dispersion_real
_atom_type_scat_dispersion_imag
_atom_type_scat_source
C C 0.0033 0.0016 'International Tables Vol C Tables 4.2.6.8 and 6.1.1.4'
H H 0.0000 0.0000 'International Tables Vol C Tables 4.2.6.8 and 6.1.1.4'
O O 0.0106 0.0060 'International Tables Vol C Tables 4.2.6.8 and 6.1.1.4'
Si Si 0.0817 0.0704 'International Tables Vol C Tables 4.2.6.8 and 6.1.1.4'

loop_
_geom_angle_atom_site_label_1
_geom_angle_atom_site_label_2
_geom_angle_atom_site_label_3
_geom_angle
O7 Si1 O2 110.92(7)
O7 Si1 C43 105.24(8)
O2 Si1 C43 105.29(8)
O7 Si1 C46 109.85(9)
O2 Si1 C46 109.27(8)
C43 Si1 C46 116.14(11)
O4 Si2 O6 109.88(7)
O4 Si2 C38 105.30(8)
O6 Si2 C38 106.91(8)
O4 Si2 C40 110.06(9)
O6 Si2 C40 110.50(9)
C38 Si2 C40 114.00(11)
O1 Si3 O8 111.69(7)
O1 Si3 C45 105.19(9)
O8 Si3 C45 106.42(9)
O1 Si3 C48 109.01(9)
O8 Si3 C48 108.81(9)
C45 Si3 C48 115.72(12)
O5 Si4 O3 110.26(7)
O5 Si4 C44 105.38(8)
O3 Si4 C44 105.21(9)
O5 Si4 C41 109.53(9)
O3 Si4 C41 110.14(9)
C44 Si4 C41 116.11(10)
C28 O1 Si3 128.09(11)
C20 O2 Si1 126.35(10)
C17 O3 Si4 124.29(11)
C16 O4 Si2 126.70(11)
C13 O5 Si4 128.66(11)
C34 O6 Si2 124.51(10)
C26 O7 Si1 131.66(10)
C35 O8 Si3 122.48(11)
C10 C9 C28 117.55(15)
C10 C9 C25 120.84(15)
C28 C9 C25 121.60(15)
C9 C10 C30 122.82(16)
C9 C10 H10 118.6
C30 C10 H10 118.6
C21 C11 C14 122.56(16)
C21 C11 H11 118.7
C14 C11 H11 118.7
C36 C12 C23 122.54(16)
C36 C12 H12 118.7
C23 C12 H12 118.7
O5 C13 C14 119.60(15)
O5 C13 C19 118.33(15)
C14 C13 C19 121.98(16)
C13 C14 C11 117.65(15)
C13 C14 C31 121.31(15)
C11 C14 C31 121.02(15)
C20 C15 C34 117.80(16)
C20 C15 C42 121.37(16)
C34 C15 C42 120.81(16)
C21 C16 O4 119.79(15)
C21 C16 C19 122.62(16)
O4 C16 C19 117.44(15)
O3 C17 C37 119.74(16)
O3 C17 C33 117.92(16)
C37 C17 C33 122.32(16)
C32 C18 C35 117.54(16)
C32 C18 C25 120.32(15)
C35 C18 C25 122.13(15)
C13 C19 C16 117.69(16)
C13 C19 C47 121.40(16)
C16 C19 C47 120.90(16)
O2 C20 C23 119.57(15)
O2 C20 C15 118.23(15)
C23 C20 C15 122.13(15)
C16 C21 C11 117.48(16)
C16 C21 C27 121.86(15)
C11 C21 C27 120.66(15)
C26 C22 C28 117.59(15)
C26 C22 C24 121.37(15)
C28 C22 C24 121.04(15)
C20 C23 C12 117.75(15)
C20 C23 C29 121.32(15)
C12 C23 C29 120.91(15)
C22 C24 H24A 109.5
C22 C24 H24B 109.5
H24A C24 H24B 109.5
C22 C24 H24C 109.5
H24A C24 H24C 109.5
H24B C24 H24C 109.5
C18 C25 C9 112.52(13)
C18 C25 H25A 109.1
C9 C25 H25A 109.1
C18 C25 H25B 109.1
C9 C25 H25B 109.1
H25A C25 H25B 107.8
O7 C26 C30 119.97(15)
O7 C26 C22 117.83(15)
C30 C26 C22 122.04(15)
C36 C27 C21 112.67(14)
C36 C27 H27A 109.1
C21 C27 H27A 109.1
C36 C27 H27B 109.1
C21 C27 H27B 109.1
H27A C27 H27B 107.8
O1 C28 C9 119.72(15)
O1 C28 C22 117.92(15)
C9 C28 C22 122.28(15)
C30 C29 C23 111.51(13)
C30 C29 H29A 109.3
C23 C29 H29A 109.3
C30 C29 H29B 109.3
C23 C29 H29B 109.3
H29A C29 H29B 108.0
C10 C30 C26 117.69(15)
C10 C30 C29 120.35(15)
C26 C30 C29 121.94(15)
C14 C31 C37 112.59(14)
C14 C31 H31A 109.1
C37 C31 H31A 109.1
C14 C31 H31B 109.1
C37 C31 H31B 109.1
H31A C31 H31B 107.8
C18 C32 C37 122.87(16)
C18 C32 H32 118.6
C37 C32 H32 118.6
C35 C33 C17 117.36(16)
C35 C33 C39 121.46(16)
C17 C33 C39 121.18(16)
O6 C34 C36 120.33(15)
O6 C34 C15 117.85(15)
C36 C34 C15 121.78(16)
C18 C35 O8 119.61(15)
C18 C35 C33 122.43(16)
O8 C35 C33 117.92(15)
C12 C36 C34 117.93(15)
C12 C36 C27 120.17(15)
C34 C36 C27 121.89(15)
C17 C37 C32 117.44(16)
C17 C37 C31 122.09(15)
C32 C37 C31 120.45(15)
Si2 C38 H38A 109.5
Si2 C38 H38B 109.5
H38A C38 H38B 109.5
Si2 C38 H38C 109.5
H38A C38 H38C 109.5
H38B C38 H38C 109.5
C33 C39 H39A 109.5
C33 C39 H39B 109.5
H39A C39 H39B 109.5
C33 C39 H39C 109.5
H39A C39 H39C 109.5
H39B C39 H39C 109.5
Si2 C40 H40A 109.5
Si2 C40 H40B 109.5
H40A C40 H40B 109.5
Si2 C40 H40C 109.5
H40A C40 H40C 109.5
H40B C40 H40C 109.5
Si4 C41 H41A 109.5
Si4 C41 H41B 109.5
H41A C41 H41B 109.5
Si4 C41 H41C 109.5
H41A C41 H41C 109.5
H41B C41 H41C 109.5
C15 C42 H42A 109.5
C15 C42 H42B 109.5
H42A C42 H42B 109.5
C15 C42 H42C 109.5
H42A C42 H42C 109.5
H42B C42 H42C 109.5
Si1 C43 H43A 109.5
Si1 C43 H43B 109.5
H43A C43 H43B 109.5
Si1 C43 H43C 109.5
H43A C43 H43C 109.5
H43B C43 H43C 109.5
Si4 C44 H44A 109.5
Si4 C44 H44B 109.5
H44A C44 H44B 109.5
Si4 C44 H44C 109.5
H44A C44 H44C 109.5
H44B C44 H44C 109.5
Si3 C45 H45A 109.5
Si3 C45 H45B 109.5
H45A C45 H45B 109.5
Si3 C45 H45C 109.5
H45A C45 H45C 109.5
H45B C45 H45C 109.5
Si1 C46 H46A 109.5
Si1 C46 H46B 109.5
H46A C46 H46B 109.5
Si1 C46 H46C 109.5
H46A C46 H46C 109.5
H46B C46 H46C 109.5
C19 C47 H47A 109.5
C19 C47 H47B 109.5
H47A C47 H47B 109.5
C19 C47 H47C 109.5
H47A C47 H47C 109.5
H47B C47 H47C 109.5
Si3 C48 H48A 109.5
Si3 C48 H48B 109.5
H48A C48 H48B 109.5
Si3 C48 H48C 109.5
H48A C48 H48C 109.5
H48B C48 H48C 109.5

loop_
_geom_bond_atom_site_label_1
_geom_bond_atom_site_label_2
_geom_bond_distance
Si1 O7 1.6451(12)
Si1 O2 1.6465(13)
Si1 C43 1.8390(19)
Si1 C46 1.846(2)
Si2 O4 1.6486(13)
Si2 O6 1.6534(13)
Si2 C38 1.8411(19)
Si2 C40 1.843(2)
Si3 O1 1.6443(13)
Si3 O8 1.6514(14)
Si3 C45 1.838(2)
Si3 C48 1.840(2)
Si4 O5 1.6486(14)
Si4 O3 1.6569(14)
Si4 C44 1.8403(19)
Si4 C41 1.846(2)
O1 C28 1.3876(19)
O2 C20 1.384(2)
O3 C17 1.390(2)
O4 C16 1.391(2)
O5 C13 1.386(2)
O6 C34 1.391(2)
O7 C26 1.3821(19)
O8 C35 1.393(2)
C9 C10 1.389(2)
C9 C28 1.392(2)
C9 C25 1.518(2)
C10 C30 1.391(2)
C10 H10 0.9500
C11 C21 1.396(2)
C11 C14 1.397(2)
C11 H11 0.9500
C12 C36 1.393(2)
C12 C23 1.394(2)
C12 H12 0.9500
C13 C14 1.397(2)
C13 C19 1.398(2)
C14 C31 1.510(2)
C15 C20 1.401(2)
C15 C34 1.403(2)
C15 C42 1.505(2)
C16 C21 1.388(2)
C16 C19 1.399(2)
C17 C37 1.393(2)
C17 C33 1.404(3)
C18 C32 1.390(2)
C18 C35 1.393(2)
C18 C25 1.516(2)
C19 C47 1.506(2)
C20 C23 1.393(2)
C21 C27 1.519(2)
C22 C26 1.397(2)
C22 C28 1.402(2)
C22 C24 1.503(2)
C23 C29 1.523(2)
C24 H24A 0.9800
C24 H24B 0.9800
C24 H24C 0.9800
C25 H25A 0.9900
C25 H25B 0.9900
C26 C30 1.395(2)
C27 C36 1.519(2)
C27 H27A 0.9900
C27 H27B 0.9900
C29 C30 1.519(2)
C29 H29A 0.9900
C29 H29B 0.9900
C31 C37 1.520(2)
C31 H31A 0.9900
C31 H31B 0.9900
C32 C37 1.394(2)
C32 H32 0.9500
C33 C35 1.397(2)
C33 C39 1.507(2)
C34 C36 1.395(2)
C38 H38A 0.9800
C38 H38B 0.9800
C38 H38C 0.9800
C39 H39A 0.9800
C39 H39B 0.9800
C39 H39C 0.9800
C40 H40A 0.9800
C40 H40B 0.9800
C40 H40C 0.9800
C41 H41A 0.9800
C41 H41B 0.9800
C41 H41C 0.9800
C42 H42A 0.9800
C42 H42B 0.9800
C42 H42C 0.9800
C43 H43A 0.9800
C43 H43B 0.9800
C43 H43C 0.9800
C44 H44A 0.9800
C44 H44B 0.9800
C44 H44C 0.9800
C45 H45A 0.9800
C45 H45B 0.9800
C45 H45C 0.9800
C46 H46A 0.9800
C46 H46B 0.9800
C46 H46C 0.9800
C47 H47A 0.9800
C47 H47B 0.9800
C47 H47C 0.9800
C48 H48A 0.9800
C48 H48B 0.9800
C48 H48C 0.9800
